data_1559035
loop_
_publ_author_name
'Arpalahti, Jorma'
'Holsa, Jorma'
'Sillanpaa, Reijo'

_publ_section_title
;
 Studies on Potassium Thiocyanatoplatinates. II. Crystal Structure of
 Potassium Hexathiocyanatoplatinate(IV) Dihydrate, K2Pt(SCN)6.2H2O
;
_journal_name_full 'Acta Chemica Scandinavica'
_journal_page_first 1078
_journal_page_last 1082
_journal_paper_doi 10.3891/acta.chem.scand.47-1078
_journal_volume 47
_journal_year 1993
_chemical_formula_sum 'C6 H4 K2 N6 O2 Pt S6'
_chemical_formula_weight 657.78
_chemical_name_common
;
Potassium hexathiocyanatoplatinate(IV) dihydrate, K2Pt(SCN)6.2H2O
;
_space_group_IT_number 14
_space_group_name_Hall '-P 2yab'
_space_group_name_H-M_alt 'P 1 21/a 1'
_symmetry_cell_setting monoclinic
_symmetry_Int_Tables_number 14
_symmetry_space_group_name_Hall '-P 2yab'
_symmetry_space_group_name_H-M 'P 1 21/a 1'
_cell_angle_alpha 90.
_cell_angle_beta 99.428(8)
_cell_angle_gamma 90.
_cell_formula_units_Z 2
_cell_length_a 7.303(2)
_cell_length_b 11.143(2)
_cell_length_c 11.338(1)
_cell_volume 910.2(3)
_diffrn_ambient_temperature 293
_diffrn_radiation_probe x-ray
_diffrn_radiation_type MoK\a
_diffrn_radiation_wavelength 0.71069
_exptl_absorpt_coefficient_mu 8.92
_exptl_crystal_density_diffrn 2.400
_exptl_crystal_F_000 620
_refine_ls_goodness_of_fit_ref 1.37
_refine_ls_number_parameters 106
_refine_ls_number_reflns 2042
_refine_ls_R_factor_gt 0.025
_refine_ls_wR_factor_gt 0.033
_cod_data_source_file Acta-Chem-Scand-1993-47-1078.cif
_cod_data_source_block 1
_cod_original_cell_volume 910.3(3)
_cod_original_sg_symbol_H-M 'P 21/a'
_cod_database_code 1559035

loop_
_space_group_symop_id
_space_group_symop_operation_xyz
1 x,y,z
2 1/2-x,1/2+y,-z
3 -x,-y,-z
4 1/2+x,1/2-y,z

loop_
_atom_site_label
_atom_site_type_symbol
_atom_site_thermal_displace_type
_atom_site_fract_x
_atom_site_fract_y
_atom_site_fract_z
_atom_site_occupancy
_atom_site_U_iso_or_equiv
_atom_site_calc_flag
_atom_site_refinement_flags
_atom_site_disorder_assembly
_atom_site_disorder_group
Pt Pt Uiso 0.00000 0.00000 0.00000 1.000 0.0180(1) . . . .
K K Uiso -0.3936(2) 0.15270(10) -0.50140(10) 1.000 0.0345(5) . . . .
S1 S Uiso -0.1257(2) 0.17840(10) -0.09880(10) 1.000 0.0300(5) . . . .
S2 S Uiso -0.2448(2) 0.01930(10) 0.11510(10) 1.000 0.0305(6) . . . .
S3 S Uiso 0.2058(2) 0.13890(10) 0.11290(10) 1.000 0.0314(6) . . . .
O O Uiso -0.7642(6) 0.0876(4) -0.4913(4) 1.000 0.043(3) . . . .
N1 N Uiso -0.0303(8) 0.1796(5) -0.3305(4) 1.000 0.046(3) . . . .
N2 N Uiso -0.1037(8) 0.1439(5) 0.3270(4) 1.000 0.046(3) . . . .
N3 N Uiso 0.4229(9) 0.0101(4) 0.2991(5) 1.000 0.048(3) . . . .
C1 C Uiso -0.0619(7) 0.1749(4) -0.2352(4) 1.000 0.029(3) . . . .
C2 C Uiso -0.1527(7) 0.0953(5) 0.2402(4) 1.000 0.032(3) . . . .
C3 C Uiso 0.3316(7) 0.0589(5) 0.2213(4) 1.000 0.030(3) . . . .
H1 H Uiso -0.87670 0.09150 -0.54860 1.000 0.0494 . . . .
H2 H Uiso -0.79790 0.07410 -0.41740 1.000 0.0494 . . . .

loop_
_atom_type_symbol
_atom_type_description
_atom_type_scat_dispersion_real
_atom_type_scat_dispersion_imag
_atom_type_scat_source
C C 0.0033 0.0016 ' International Tables Vol C Tables 4.2.6.8 and 6.1.1.4'
H H 0.0000 0.0000 ' International Tables Vol C Tables 4.2.6.8 and 6.1.1.4'
K K 0.2009 0.2494 ' International Tables Vol C Tables 4.2.6.8 and 6.1.1.4'
N N 0.0061 0.0033 ' International Tables Vol C Tables 4.2.6.8 and 6.1.1.4'
O O 0.0106 0.0060 ' International Tables Vol C Tables 4.2.6.8 and 6.1.1.4'
Pt Pt -1.7033 8.3905 ' International Tables Vol C Tables 4.2.6.8 and 6.1.1.4'
S S 0.1246 0.1234 ' International Tables Vol C Tables 4.2.6.8 and 6.1.1.4'

loop_
_geom_angle_atom_site_label_1
_geom_angle_atom_site_label_2
_geom_angle_atom_site_label_3
_geom_angle
_geom_angle_site_symmetry_1
_geom_angle_site_symmetry_2
_geom_angle_site_symmetry_3
_geom_angle_publ_flag
S1 Pt S2 85.23(4) . . . yes
S1 Pt S3 82.61(4) . . . yes
S1 Pt S1 180.00 . . 3_555 yes
S1 Pt S2 94.77(4) . . 3_555 yes
S1 Pt S3 97.39(4) . . 3_555 yes
S2 Pt S3 96.36(4) . . . yes
S1 Pt S2 94.77(4) 3_555 . . yes
S2 Pt S2 180.00 . . 3_555 yes
S2 Pt S3 83.64(4) . . 3_555 yes
S1 Pt S3 97.39(4) 3_555 . . yes
S2 Pt S3 83.64(4) 3_555 . . yes
S3 Pt S3 180.00 . . 3_555 yes
S1 Pt S2 85.23(4) 3_555 . 3_555 yes
S1 Pt S3 82.61(4) 3_555 . 3_555 yes
S2 Pt S3 96.36(4) 3_555 . 3_555 yes
O K N1 138.05(14) . . . yes
O K N3 64.41(16) . . 1_454 yes
O K N2 140.78(14) . . 1_554 yes
O K O 98.68(13) . . 3_454 yes
O K N3 67.63(16) . . 3_555 yes
O K N1 73.09(15) . . 4_455 yes
O K O 122.50(13) . . 4_555 yes
N1 K N3 142.65(16) . . 1_454 yes
N1 K N2 77.78(14) . . 1_554 yes
O K N1 78.51(14) 3_454 . . yes
N1 K N3 74.47(16) . . 3_555 yes
N1 K N1 82.75(15) . . 4_455 yes
O K N1 69.39(14) 4_555 . . yes
N2 K N3 76.68(16) 1_554 . 1_454 yes
O K N3 67.08(14) 3_454 . 1_454 yes
N3 K N3 100.69(15) 1_454 . 3_555 yes
N1 K N3 133.49(17) 4_455 . 1_454 yes
O K N3 130.59(13) 4_555 . 1_454 yes
O K N2 68.93(14) 3_454 . 1_554 yes
N2 K N3 127.59(16) 1_554 . 3_555 yes
N1 K N2 139.76(16) 4_455 . 1_554 yes
O K N2 79.28(14) 4_555 . 1_554 yes
O K N3 62.56(14) 3_454 . 3_555 yes
O K N1 140.26(14) 3_454 . 4_455 yes
O K O 138.74(13) 3_454 . 4_555 yes
N1 K N3 78.81(14) 4_455 . 3_555 yes
O K N3 128.00(14) 4_555 . 3_555 yes
O K N1 60.91(14) 4_555 . 4_455 yes
Pt S1 C1 105.54(17) . . . yes
Pt S2 C2 105.80(19) . . . yes
Pt S3 C3 105.78(19) . . . yes
K O K 81.32(12) . . 3_454 yes
K O K 92.75(13) . . 4_455 yes
K O K 173.12(18) 3_454 . 4_455 yes
K O H2 92.00 3_454 . . no
K O H2 94.00 4_455 . . no
H1 O H2 107.00 . . . no
K O H1 133.00 . . . no
K O H2 119.00 . . . no
K O H1 109.00 3_454 . . no
K O H1 73.00 4_455 . . no
K N1 C1 141.7(4) 4_555 . . yes
K N1 C1 108.0(4) . . . yes
K N1 K 89.87(13) . . 4_555 yes
K N2 C2 114.2(4) 1_556 . . yes
K N3 C3 118.3(4) 1_656 . . yes
K N3 C3 141.0(5) 3_555 . . yes
K N3 K 79.31(14) 1_656 . 3_555 yes
S1 C1 N1 174.2(5) . . . yes
S2 C2 N2 174.6(5) . . . yes
S3 C3 N3 175.9(5) . . . yes

loop_
_geom_bond_atom_site_label_1
_geom_bond_atom_site_label_2
_geom_bond_distance
_geom_bond_site_symmetry_1
_geom_bond_site_symmetry_2
_geom_bond_publ_flag
Pt S1 2.3901(13) . . yes
Pt S2 2.3895(15) . . yes
Pt S3 2.3797(14) . . yes
Pt S1 2.3901(13) . 3_555 yes
Pt S2 2.3895(15) . 3_555 yes
Pt S3 2.3797(14) . 3_555 yes
K O 2.822(5) . . yes
K N1 3.033(6) . . yes
K N3 2.906(6) . 1_454 yes
K N2 3.103(6) . 1_554 yes
K O 2.922(5) . 3_454 yes
K N3 2.960(5) . 3_555 yes
K N1 2.979(5) . 4_455 yes
K O 3.041(5) . 4_555 yes
S1 C1 1.687(5) . . yes
S2 C2 1.694(5) . . yes
S3 C3 1.667(5) . . yes
O H1 0.9600 . . no
O H2 0.9200 . . no
N1 C1 1.143(7) . . yes
N2 C2 1.129(7) . . yes
N3 C3 1.151(7) . . yes

loop_
_geom_hbond_atom_site_label_D
_geom_hbond_atom_site_label_H
_geom_hbond_atom_site_label_A
_geom_hbond_distance_DH
_geom_hbond_distance_HA
_geom_hbond_distance_DA
_geom_hbond_angle_DHA
_geom_hbond_site_symmetry_A
_geom_hbond_publ_flag
O H1 N2 0.9600 2.0800 3.019(7) 166.00 1_454 yes
O H2 N1 0.9200 2.4000 3.052(7) 127.00 1_455 yes

loop_
_geom_torsion_atom_site_label_1
_geom_torsion_atom_site_label_2
_geom_torsion_atom_site_label_3
_geom_torsion_atom_site_label_4
_geom_torsion
_geom_torsion_site_symmetry_1
_geom_torsion_site_symmetry_2
_geom_torsion_site_symmetry_3
_geom_torsion_site_symmetry_4
_geom_torsion_publ_flag
S2 Pt S1 C1 -154.79(19) . . . . no
S3 Pt S1 C1 108.15(19) . . . . no
S2 Pt S1 C1 25.21(19) 3_555 . . . no
S3 Pt S1 C1 -71.85(19) 3_555 . . . no
S1 Pt S2 C2 -94.1(2) . . . . no
S3 Pt S2 C2 -12.1(2) . . . . no
S1 Pt S2 C2 85.9(2) 3_555 . . . no
S3 Pt S2 C2 167.9(2) 3_555 . . . no
S1 Pt S3 C3 173.53(19) . . . . no
S2 Pt S3 C3 89.20(19) . . . . no
S1 Pt S3 C3 -6.48(19) 3_555 . . . no
S2 Pt S3 C3 -90.80(19) 3_555 . . . no
N1 K O K -82.4(2) . . . 3_454 no
N1 K O K 101.1(2) . . . 4_455 no
N3 K O K 59.34(13) 1_454 . . 3_454 no
N3 K O K -117.15(16) 1_454 . . 4_455 no
N2 K O K 67.2(2) 1_554 . . 3_454 no
N2 K O K -109.3(2) 1_554 . . 4_455 no
O K O K 0.00(13) 3_454 . . 3_454 no
O K O K -176.49(12) 3_454 . . 4_455 no
N3 K O K -55.46(12) 3_555 . . 3_454 no
N3 K O K 128.06(16) 3_555 . . 4_455 no
N1 K O K -140.05(14) 4_455 . . 3_454 no
N1 K O K 43.46(13) 4_455 . . 4_455 no
O K O K -177.28(11) 4_555 . . 3_454 no
O K O K 6.24(18) 4_555 . . 4_455 no
O K O K 0.00(13) . . 3_454 3_454 no
N1 K O K 137.46(14) . . 3_454 3_454 no
O K O K 178.32(12) . . 4_555 4_555 no
N1 K O K 43.69(13) . . 4_555 4_555 no
O K N1 C1 -11.4(5) . . . . no
N3 K N1 C1 -124.5(4) 1_454 . . . no
N2 K N1 C1 -172.3(4) 1_554 . . . no
O K N1 C1 -101.6(4) 3_454 . . . no
N3 K N1 C1 -37.2(4) 3_555 . . . no
N1 K N1 C1 43.1(4) 4_455 . . . no
O K N1 C1 104.7(4) 4_555 . . . no
O K N1 K -156.93(16) . . . 4_555 no
N3 K N1 K 90.0(3) 1_454 . . 4_555 no
N2 K N1 K 42.18(14) 1_554 . . 4_555 no
O K N1 K 112.83(15) 3_454 . . 4_555 no
N3 K N1 K 177.26(17) 3_555 . . 4_555 no
N1 K N1 K -102.40(15) 4_455 . . 4_555 no
O K N1 K -40.81(12) 4_555 . . 4_555 no
N3 K N1 K 113.33(17) 2_555 4_555 . . no
O K N1 K 43.53(13) 4_555 4_555 . . no
N1 K N1 K -171.15(16) 4_555 4_555 . . no
N3 K N1 C1 -6.4(7) 2_555 4_555 . . no
O K N1 C1 -76.2(7) 4_555 4_555 . . no
N1 K N1 C1 69.2(7) 4_555 4_555 . . no
O K N2 C2 -4.4(6) 1_556 1_556 . . no
N1 K N2 C2 155.4(5) 1_556 1_556 . . no
O K N3 C3 84.1(5) 1_656 1_656 . . no
N1 K N3 C3 -138.9(5) 1_656 1_656 . . no
O K N3 C3 -163.3(6) 3_555 1_656 . . no
O K N3 C3 -65.2(7) 1_656 3_555 . . no
O K N3 C3 -178.6(7) 3_555 3_555 . . no
N1 K N3 C3 19.8(6) 3_555 3_555 . . no
